data_4330191
loop_
_publ_author_name
'Evgeny V. Tretyakov'
'Svyatoslav E. Tolstikov'
'Anastasiya O. Suvorova'
'Aleksey V. Polushkin'
'Galina V. Romanenko'
'Artem S. Bogomyakov'
'Sergey L. Veber'
'Matvey V. Fedin'
'Dmitry V. Stass'
'Edward Reijerse'
'Wolfgang Lubitz'
'Ekaterina M. Zueva'
'Victor I. Ovcharenko'

_publ_section_title
;
 Crucial Role of Paramagnetic Ligands for Magnetostructural Anomalies in
 "Breathing Crystals"
;
_journal_name_full 'Inorganic Chemistry'
_journal_page_first 9385
_journal_page_last 9394
_journal_paper_doi 10.1021/ic301149e
_journal_volume 51
_journal_year 2012
_chemical_formula_sum 'C21.5 H24 Cu F12 N3 O5'
_chemical_formula_weight 695.98
_chemical_name_systematic
; 
 ? 
;
_space_group_IT_number 2
_symmetry_cell_setting triclinic
_symmetry_space_group_name_Hall '-P 1'
_symmetry_space_group_name_H-M 'P -1'
_atom_sites_solution_hydrogens geom
_atom_sites_solution_primary direct
_atom_sites_solution_secondary difmap
_audit_creation_method SHELXL-97
_cell_angle_alpha 72.771(6)
_cell_angle_beta 72.577(6)
_cell_angle_gamma 69.135(5)
_cell_formula_units_Z 2
_cell_length_a 9.3473(8)
_cell_length_b 11.7949(10)
_cell_length_c 14.9015(12)
_cell_measurement_reflns_used 4156
_cell_measurement_temperature 150(2)
_cell_measurement_theta_max 22.82
_cell_measurement_theta_min 2.39
_cell_volume 1431.2(2)
_computing_cell_refinement 'Bruker SAINT'
_computing_data_collection 'Bruker APEX2'
_computing_data_reduction 'Bruker SAINT'
_computing_molecular_graphics 'Bruker SHELXTL'
_computing_publication_material 'Bruker SHELXTL'
_computing_structure_refinement 'SHELXL-97 (Sheldrick, 1997)'
_computing_structure_solution 'SHELXS-97 (Sheldrick, 1990)'
_diffrn_ambient_temperature 150(2)
_diffrn_measured_fraction_theta_full 0.978
_diffrn_measured_fraction_theta_max 0.978
_diffrn_measurement_device_type 'Bruker APEX-II CCD'
_diffrn_measurement_method '\f and \w scans'
_diffrn_radiation_monochromator graphite
_diffrn_radiation_source 'fine-focus sealed tube'
_diffrn_radiation_type MoK\a
_diffrn_radiation_wavelength 0.71073
_diffrn_reflns_av_R_equivalents 0.0658
_diffrn_reflns_av_sigmaI/netI 0.1013
_diffrn_reflns_limit_h_max 10
_diffrn_reflns_limit_h_min -11
_diffrn_reflns_limit_k_max 15
_diffrn_reflns_limit_k_min -15
_diffrn_reflns_limit_l_max 19
_diffrn_reflns_limit_l_min -19
_diffrn_reflns_number 18897
_diffrn_reflns_theta_full 27.00
_diffrn_reflns_theta_max 27.00
_diffrn_reflns_theta_min 1.89
_diffrn_standards_number 0
_exptl_absorpt_coefficient_mu 0.878
_exptl_absorpt_correction_T_max 0.5337
_exptl_absorpt_correction_T_min 0.4035
_exptl_absorpt_correction_type multi-scan
_exptl_crystal_colour brown
_exptl_crystal_density_diffrn 1.615
_exptl_crystal_description plate
_exptl_crystal_F_000 702
_exptl_crystal_size_max 0.24
_exptl_crystal_size_mid 0.18
_exptl_crystal_size_min 0.02
_refine_diff_density_max 0.331
_refine_diff_density_min -0.395
_refine_diff_density_rms 0.055
_refine_ls_extinction_method none
_refine_ls_goodness_of_fit_ref 0.819
_refine_ls_hydrogen_treatment constr
_refine_ls_matrix_type fullcycle
_refine_ls_number_parameters 565
_refine_ls_number_reflns 6105
_refine_ls_number_restraints 11
_refine_ls_restrained_S_all 0.829
_refine_ls_R_factor_all 0.1091
_refine_ls_R_factor_gt 0.0420
_refine_ls_shift/su_max 0.001
_refine_ls_shift/su_mean 0.000
_refine_ls_structure_factor_coef Fsqd
_refine_ls_weighting_details 'calc w=1/[\s^2^(Fo^2^)+(0.0538P)^2^+0.0000P] where P=(Fo^2^+2Fc^2^)/3'
_refine_ls_weighting_scheme calc
_refine_ls_wR_factor_gt 0.0917
_refine_ls_wR_factor_ref 0.1103
_reflns_number_gt 2935
_reflns_number_total 6105
_reflns_threshold_expression >2sigma(I)
_cod_data_source_file ic301149e_si_002_07.cif
_cod_data_source_block 483s
_cod_original_formula_sum 'C21.50 H24 Cu F12 N3 O5'
_cod_database_code 4330191

loop_
_symmetry_equiv_pos_as_xyz
'x, y, z'
'-x, -y, -z'

loop_
_atom_site_label
_atom_site_type_symbol
_atom_site_fract_x
_atom_site_fract_y
_atom_site_fract_z
_atom_site_U_iso_or_equiv
_atom_site_adp_type
_atom_site_occupancy
_atom_site_symmetry_multiplicity
_atom_site_calc_flag
_atom_site_refinement_flags
Cu1 Cu 0.0000 0.0000 0.0000 0.04668(19) Uani 1 2 d S
O1 O -0.1880(2) 0.1330(2) 0.03388(16) 0.0541(6) Uani 1 1 d .
C1 C -0.3754(7) 0.2786(6) 0.1163(5) 0.0957(17) Uani 1 1 d .
F1 F -0.4836(14) 0.2692(12) 0.1178(14) 0.170(7) Uani 0.50 1 d P
F2 F -0.4102(4) 0.3264(3) 0.1904(2) 0.1606(16) Uani 1 1 d .
F3 F -0.3437(15) 0.3810(11) 0.0446(11) 0.132(5) Uani 0.50 1 d P
F1A F -0.5115(12) 0.2194(10) 0.1327(8) 0.107(3) Uani 0.50 1 d P
F3A F -0.4003(12) 0.3458(10) 0.0389(8) 0.090(3) Uani 0.50 1 d P
C2 C -0.2296(4) 0.1679(3) 0.1124(3) 0.0550(9) Uani 1 1 d .
C3 C -0.1604(4) 0.1176(3) 0.1907(3) 0.0557(9) Uani 1 1 d .
H3A H -0.2092 0.1500 0.2473 0.067 Uiso 1 1 calc R
C4 C -0.0231(4) 0.0222(3) 0.1893(2) 0.0475(8) Uani 1 1 d .
C5 C 0.0491(7) -0.0287(5) 0.2790(3) 0.0687(11) Uani 1 1 d .
F4 F -0.0405(17) 0.0273(13) 0.3588(10) 0.071(3) Uani 0.50 1 d P
F5 F 0.0143(14) -0.1414(10) 0.3204(7) 0.160(5) Uani 0.50 1 d P
F6 F 0.1857(12) -0.0401(19) 0.2609(9) 0.218(10) Uani 0.50 1 d P
F4A F -0.031(2) 0.0109(16) 0.3439(12) 0.125(6) Uani 0.50 1 d P
F5A F 0.1221(9) -0.1400(6) 0.2937(6) 0.073(2) Uani 0.50 1 d P
F6A F 0.1685(15) 0.0248(10) 0.2634(10) 0.112(5) Uani 0.50 1 d P
O2 O 0.0576(2) -0.03186(19) 0.12186(14) 0.0477(6) Uani 1 1 d .
Cu2 Cu 0.0000 -0.5000 0.5000 0.04291(18) Uani 1 2 d S
O3 O 0.1616(2) -0.65349(19) 0.47289(14) 0.0473(5) Uani 1 1 d .
C6 C 0.2832(5) -0.8535(4) 0.4449(4) 0.0634(11) Uani 1 1 d .
F7 F 0.367(2) -0.882(2) 0.5099(18) 0.098(7) Uani 0.50 1 d P
F8 F 0.255(3) -0.9518(17) 0.4391(14) 0.085(5) Uani 0.50 1 d P
F9 F 0.394(3) -0.830(2) 0.3614(19) 0.103(5) Uani 0.50 1 d P
F7A F 0.324(2) -0.904(2) 0.5296(17) 0.074(4) Uani 0.50 1 d P
F8A F 0.265(2) -0.9434(17) 0.4205(14) 0.097(6) Uani 0.50 1 d P
F9A F 0.384(3) -0.809(2) 0.383(2) 0.108(6) Uani 0.50 1 d P
C7 C 0.1344(4) -0.7440(3) 0.4597(2) 0.0461(8) Uani 1 1 d .
C8 C -0.0063(4) -0.7535(3) 0.4566(2) 0.0509(9) Uani 1 1 d .
H8A H -0.0071 -0.8261 0.4417 0.061 Uiso 1 1 calc R
C9 C -0.1471(4) -0.6617(3) 0.4743(2) 0.0469(8) Uani 1 1 d .
C10 C -0.2975(5) -0.6800(4) 0.4676(4) 0.0642(11) Uani 1 1 d .
F10 F -0.3740(18) -0.5862(9) 0.4061(13) 0.084(5) Uani 0.50 1 d P
F11 F -0.388(3) -0.689(2) 0.5516(16) 0.116(7) Uani 0.50 1 d P
F12 F -0.277(3) -0.778(2) 0.4314(15) 0.088(4) Uani 0.50 1 d P
F10A F -0.413(3) -0.662(2) 0.5430(17) 0.103(7) Uani 0.50 1 d P
F11A F -0.276(3) -0.792(2) 0.4621(17) 0.136(8) Uani 0.50 1 d P
F12A F -0.350(2) -0.6023(15) 0.3980(13) 0.142(7) Uani 0.50 1 d P
O4 O -0.1695(2) -0.56065(19) 0.49535(14) 0.0485(6) Uani 1 1 d .
O01 O -0.1257(3) -0.1583(2) 0.06347(15) 0.0566(6) Uani 1 1 d .
N1 N -0.1913(3) -0.2018(3) 0.1514(2) 0.0516(7) Uani 1 1 d .
C01 C -0.3678(4) -0.1706(3) 0.1806(3) 0.0593(10) Uani 1 1 d .
C011 C -0.4128(4) -0.2902(4) 0.2076(3) 0.0838(13) Uani 1 1 d .
H01A H -0.3744 -0.3296 0.1521 0.126 Uiso 1 1 calc R
H01B H -0.5273 -0.2713 0.2271 0.126 Uiso 1 1 calc R
H01C H -0.3659 -0.3468 0.2612 0.126 Uiso 1 1 calc R
C012 C -0.4336(4) -0.0852(4) 0.0941(3) 0.0880(14) Uani 1 1 d .
H01D H -0.3948 -0.1281 0.0406 0.132 Uiso 1 1 calc R
H01E H -0.3999 -0.0100 0.0748 0.132 Uiso 1 1 calc R
H01F H -0.5484 -0.0623 0.1114 0.132 Uiso 1 1 calc R
C013 C -0.4241(4) -0.1052(4) 0.2647(3) 0.0694(11) Uani 1 1 d .
H01G H -0.3803 -0.1614 0.3195 0.104 Uiso 1 1 calc R
H01H H -0.5389 -0.0815 0.2832 0.104 Uiso 1 1 calc R
H01I H -0.3892 -0.0307 0.2453 0.104 Uiso 1 1 calc R
C02 C -0.0916(4) -0.2815(3) 0.2114(2) 0.0444(8) Uani 1 1 d .
C03 C -0.1221(4) -0.3431(3) 0.3077(2) 0.0531(9) Uani 1 1 d .
H03A H -0.2243 -0.3368 0.3472 0.064 Uiso 1 1 calc R
N2 N 0.0093(3) -0.4116(2) 0.33696(19) 0.0515(7) Uani 1 1 d .
N3 N 0.1255(3) -0.3956(2) 0.2590(2) 0.0485(7) Uani 1 1 d .
C031 C 0.2881(4) -0.4599(3) 0.2657(3) 0.0681(11) Uani 1 1 d .
H03B H 0.3575 -0.4375 0.2038 0.102 Uiso 1 1 calc R
H03C H 0.3046 -0.5498 0.2818 0.102 Uiso 1 1 calc R
H03D H 0.3117 -0.4358 0.3159 0.102 Uiso 1 1 calc R
C04 C 0.0690(4) -0.3188(3) 0.1830(2) 0.0495(9) Uani 1 1 d .
H04A H 0.1290 -0.2945 0.1207 0.059 Uiso 1 1 calc R
C1S C -0.0635 0.6582 -0.2127 0.203 Uani 0.50 1 d PD
H1SA H -0.0342 0.7280 -0.2573 0.304 Uiso 0.50 1 d P
H1SB H 0.0242 0.5847 -0.2164 0.304 Uiso 0.50 1 d P
H1SC H -0.1495 0.6475 -0.2285 0.304 Uiso 0.50 1 d P
C2S C -0.1097 0.6798 -0.1166 0.148 Uani 0.50 1 d PD
H2SA H -0.1960 0.7542 -0.1134 0.178 Uiso 0.50 1 d P
H2SB H -0.0240 0.6920 -0.1015 0.178 Uiso 0.50 1 d P
C3S C -0.1546 0.5786 -0.0469 0.140 Uani 0.50 1 d PD
H3SA H -0.1482 0.5159 -0.0781 0.167 Uiso 0.50 1 d P
H3SB H -0.2605 0.6068 -0.0119 0.167 Uiso 0.50 1 d P
C4S C -0.0380 0.5242 0.0237 0.128 Uani 0.50 1 d PD
H4SA H -0.0433 0.5882 0.0532 0.153 Uiso 0.50 1 d P
H4SB H 0.0675 0.4961 -0.0119 0.153 Uiso 0.50 1 d P
C5S C -0.0766 0.4259 0.0946 0.171 Uani 0.50 1 d PD
H5SA H -0.1485 0.3909 0.0857 0.206 Uiso 0.50 1 d P
H5SB H -0.0500 0.3600 0.0600 0.206 Uiso 0.50 1 d P
C6S C -0.0130 0.3722 0.1828 0.120 Uani 0.50 1 d PD
H6SA H -0.0609 0.3101 0.2247 0.145 Uiso 0.50 1 d P
H6SB H -0.0326 0.4356 0.2168 0.145 Uiso 0.50 1 d P
C7S C 0.1554 0.3171 0.1510 0.214 Uani 0.50 1 d PD
H7SA H 0.2025 0.2807 0.2059 0.321 Uiso 0.50 1 d P
H7SB H 0.1730 0.2540 0.1170 0.321 Uiso 0.50 1 d P
H7SC H 0.2014 0.3802 0.1091 0.321 Uiso 0.50 1 d P

loop_
_atom_site_aniso_label
_atom_site_aniso_U_11
_atom_site_aniso_U_22
_atom_site_aniso_U_33
_atom_site_aniso_U_23
_atom_site_aniso_U_13
_atom_site_aniso_U_12
Cu1 0.0426(4) 0.0455(4) 0.0367(4) -0.0084(3) -0.0016(3) -0.0012(3)
O1 0.0435(14) 0.0562(16) 0.0406(14) -0.0083(12) -0.0007(11) 0.0024(11)
C1 0.076(4) 0.100(5) 0.071(4) -0.033(3) 0.001(3) 0.019(4)
F1 0.053(6) 0.101(10) 0.34(2) -0.051(10) -0.036(8) -0.008(6)
F2 0.155(3) 0.141(3) 0.115(3) -0.077(2) -0.028(2) 0.079(2)
F3 0.111(9) 0.045(6) 0.158(9) 0.003(5) 0.017(6) 0.014(4)
F1A 0.039(4) 0.109(8) 0.130(6) -0.018(5) 0.010(3) -0.002(4)
F3A 0.088(7) 0.056(7) 0.070(5) -0.005(4) -0.006(5) 0.028(5)
C2 0.043(2) 0.048(2) 0.053(3) -0.0080(19) 0.0053(19) -0.0039(18)
C3 0.056(2) 0.054(2) 0.045(2) -0.0185(18) -0.0019(19) -0.0041(19)
C4 0.058(2) 0.042(2) 0.043(2) -0.0067(18) -0.0058(19) -0.0208(18)
C5 0.086(4) 0.066(3) 0.051(3) -0.022(2) -0.018(3) -0.010(3)
F4 0.093(6) 0.085(5) 0.047(6) -0.044(4) -0.003(4) -0.025(5)
F5 0.356(15) 0.107(6) 0.080(6) 0.026(5) -0.116(9) -0.122(10)
F6 0.043(6) 0.49(3) 0.111(11) -0.144(18) -0.028(6) 0.008(12)
F4A 0.159(9) 0.133(10) 0.055(5) -0.064(6) -0.047(6) 0.046(7)
F5A 0.102(6) 0.037(4) 0.077(5) -0.020(3) -0.057(5) 0.018(4)
F6A 0.142(11) 0.120(5) 0.111(9) -0.002(5) -0.062(8) -0.071(6)
O2 0.0471(13) 0.0453(14) 0.0408(14) -0.0102(11) -0.0032(11) -0.0065(11)
Cu2 0.0490(4) 0.0294(3) 0.0445(4) -0.0113(3) -0.0082(3) -0.0035(3)
O3 0.0516(14) 0.0323(13) 0.0496(14) -0.0114(11) -0.0100(11) -0.0012(11)
C6 0.072(3) 0.046(3) 0.064(3) -0.024(3) -0.011(3) 0.000(2)
F7 0.084(10) 0.077(10) 0.133(17) -0.062(10) -0.047(10) 0.028(7)
F8 0.110(9) 0.032(6) 0.087(6) -0.018(4) 0.000(5) -0.004(5)
F9 0.103(7) 0.059(8) 0.087(8) -0.043(5) 0.048(6) 0.013(6)
F7A 0.075(8) 0.062(6) 0.073(5) -0.018(4) -0.035(6) 0.014(5)
F8A 0.092(9) 0.072(11) 0.149(13) -0.082(9) -0.054(9) 0.022(7)
F9A 0.084(6) 0.063(7) 0.127(15) -0.059(6) 0.057(8) 0.004(5)
C7 0.064(2) 0.033(2) 0.0281(19) -0.0092(15) -0.0017(17) -0.0041(18)
C8 0.064(2) 0.037(2) 0.052(2) -0.0193(17) -0.0063(18) -0.0125(19)
C9 0.065(2) 0.041(2) 0.033(2) -0.0081(16) -0.0041(17) -0.0186(19)
C10 0.072(3) 0.055(3) 0.063(4) -0.015(3) -0.002(3) -0.025(3)
F10 0.081(6) 0.044(5) 0.132(13) -0.010(6) -0.048(6) -0.011(4)
F11 0.098(11) 0.189(16) 0.070(10) 0.002(8) 0.002(8) -0.094(11)
F12 0.075(6) 0.085(8) 0.122(6) -0.053(5) -0.027(4) -0.015(5)
F10A 0.068(6) 0.118(8) 0.123(17) -0.069(10) 0.026(8) -0.032(5)
F11A 0.094(8) 0.071(9) 0.28(2) -0.088(13) -0.033(14) -0.029(6)
F12A 0.125(10) 0.234(16) 0.091(10) 0.029(10) -0.052(8) -0.110(11)
O4 0.0550(14) 0.0357(14) 0.0494(14) -0.0130(11) -0.0046(11) -0.0092(11)
O01 0.0663(15) 0.0636(16) 0.0377(14) -0.0007(12) -0.0075(12) -0.0278(13)
N1 0.0561(19) 0.0548(19) 0.0403(18) -0.0022(14) -0.0062(15) -0.0221(16)
C01 0.049(2) 0.077(3) 0.052(2) -0.003(2) -0.0129(19) -0.025(2)
C011 0.073(3) 0.102(3) 0.088(3) -0.007(3) -0.018(2) -0.049(3)
C012 0.062(3) 0.124(4) 0.067(3) 0.005(3) -0.025(2) -0.025(3)
C013 0.049(2) 0.084(3) 0.063(3) -0.015(2) -0.0106(19) -0.008(2)
C02 0.044(2) 0.041(2) 0.041(2) -0.0036(16) -0.0068(17) -0.0113(17)
C03 0.045(2) 0.053(2) 0.050(2) -0.0039(18) -0.0050(18) -0.0117(19)
N2 0.0468(18) 0.0454(18) 0.0490(19) -0.0032(14) -0.0035(15) -0.0090(15)
N3 0.0450(17) 0.0378(17) 0.0530(19) -0.0099(14) -0.0015(15) -0.0082(14)
C031 0.050(2) 0.058(3) 0.075(3) -0.011(2) -0.002(2) -0.004(2)
C04 0.058(2) 0.041(2) 0.043(2) -0.0078(17) -0.0010(18) -0.0150(18)
C1S 0.378 0.244 0.049 0.005 -0.033 -0.204
C2S 0.105 0.230 0.165 -0.092 0.017 -0.112
C3S 0.187 0.144 0.107 -0.031 -0.020 -0.078
C4S 0.117 0.101 0.176 -0.066 -0.035 -0.011
C5S 0.250 0.088 0.190 -0.044 -0.087 -0.022
C6S 0.233 0.097 0.081 0.002 -0.095 -0.073
C7S 0.074 0.377 0.262 -0.154 -0.015 -0.097

loop_
_atom_type_symbol
_atom_type_description
_atom_type_scat_dispersion_real
_atom_type_scat_dispersion_imag
_atom_type_scat_source
C C 0.0033 0.0016 'International Tables Vol C Tables 4.2.6.8 and 6.1.1.4'
H H 0.0000 0.0000 'International Tables Vol C Tables 4.2.6.8 and 6.1.1.4'
N N 0.0061 0.0033 'International Tables Vol C Tables 4.2.6.8 and 6.1.1.4'
O O 0.0106 0.0060 'International Tables Vol C Tables 4.2.6.8 and 6.1.1.4'
F F 0.0171 0.0103 'International Tables Vol C Tables 4.2.6.8 and 6.1.1.4'
Cu Cu 0.3201 1.2651 'International Tables Vol C Tables 4.2.6.8 and 6.1.1.4'

loop_
_geom_angle_atom_site_label_1
_geom_angle_atom_site_label_2
_geom_angle_atom_site_label_3
_geom_angle
_geom_angle_site_symmetry_1
_geom_angle_site_symmetry_3
O2 Cu1 O2 180.0 2 .
O2 Cu1 O1 92.57(10) 2 2
O2 Cu1 O1 87.43(10) . 2
O2 Cu1 O1 87.44(10) 2 .
O2 Cu1 O1 92.57(10) . .
O1 Cu1 O1 180.0 2 .
O2 Cu1 O01 90.13(8) 2 2
O2 Cu1 O01 89.88(8) . 2
O1 Cu1 O01 94.85(9) 2 2
O1 Cu1 O01 85.15(9) . 2
O2 Cu1 O01 89.88(8) 2 .
O2 Cu1 O01 90.12(8) . .
O1 Cu1 O01 85.15(9) 2 .
O1 Cu1 O01 94.85(9) . .
O01 Cu1 O01 180.0 2 .
C2 O1 Cu1 124.2(2) . .
F1 C1 F3A 79.4(13) . .
F1 C1 F2 101.5(11) . .
F3A C1 F2 119.9(8) . .
F1 C1 F3 111.2(14) . .
F3A C1 F3 35.1(8) . .
F2 C1 F3 98.1(9) . .
F1 C1 C2 120.2(10) . .
F3A C1 C2 116.4(7) . .
F2 C1 C2 114.1(5) . .
F3 C1 C2 109.4(8) . .
F1 C1 F1A 18.5(12) . .
F3A C1 F1A 93.6(8) . .
F2 C1 F1A 104.7(7) . .
F3 C1 F1A 127.6(9) . .
C2 C1 F1A 103.1(7) . .
F1A F1 C1 132(3) . .
F1A F1 F3A 147(3) . .
C1 F1 F3A 55.7(8) . .
F3A F3 C1 59.9(16) . .
F1 F1A C1 29(2) . .
F3 F3A C1 85(2) . .
F3 F3A F1 125(3) . .
C1 F3A F1 44.9(9) . .
O1 C2 C3 128.2(3) . .
O1 C2 C1 112.5(4) . .
C3 C2 C1 119.3(4) . .
C2 C3 C4 122.0(3) . .
C2 C3 H3A 119.0 . .
C4 C3 H3A 119.0 . .
O2 C4 C3 128.1(3) . .
O2 C4 C5 112.6(4) . .
C3 C4 C5 119.3(4) . .
F4A C5 F6 119.7(11) . .
F4A C5 F5A 117.3(10) . .
F6 C5 F5A 70.7(10) . .
F4A C5 F6A 97.9(11) . .
F6 C5 F6A 31.7(12) . .
F5A C5 F6A 101.0(8) . .
F4A C5 F4 5.4(13) . .
F6 C5 F4 115.0(10) . .
F5A C5 F4 119.3(8) . .
F6A C5 F4 92.5(8) . .
F4A C5 F5 90.4(11) . .
F6 C5 F5 112.9(12) . .
F5A C5 F5 42.7(5) . .
F6A C5 F5 140.5(8) . .
F4 C5 F5 94.9(8) . .
F4A C5 C4 113.2(10) . .
F6 C5 C4 113.4(8) . .
F5A C5 C4 116.2(5) . .
F6A C5 C4 108.0(7) . .
F4 C5 C4 114.8(7) . .
F5 C5 C4 103.8(6) . .
F5A F5 C5 59.5(7) . .
F6A F6 C5 90(2) . .
F6A F6 F5A 142(2) . .
C5 F6 F5A 56.1(8) . .
F5 F5A C5 77.8(9) . .
F5 F5A F6 130.3(12) . .
C5 F5A F6 53.2(6) . .
F6 F6A C5 58.3(14) . .
C4 O2 Cu1 124.8(2) . .
O3 Cu2 O3 180.00(11) 2_546 .
O3 Cu2 O4 92.22(9) 2_546 2_546
O3 Cu2 O4 87.78(9) . 2_546
O3 Cu2 O4 87.78(9) 2_546 .
O3 Cu2 O4 92.22(9) . .
O4 Cu2 O4 179.998(2) 2_546 .
O3 Cu2 N2 87.47(9) 2_546 .
O3 Cu2 N2 92.53(9) . .
O4 Cu2 N2 93.94(9) 2_546 .
O4 Cu2 N2 86.06(9) . .
O3 Cu2 N2 92.53(9) 2_546 2_546
O3 Cu2 N2 87.47(9) . 2_546
O4 Cu2 N2 86.06(9) 2_546 2_546
O4 Cu2 N2 93.94(9) . 2_546
N2 Cu2 N2 179.999(2) . 2_546
C7 O3 Cu2 124.3(2) . .
F7 C6 F9A 90(2) . .
F7 C6 F8A 118.4(18) . .
F9A C6 F8A 111.6(14) . .
F7 C6 F8 110.9(17) . .
F9A C6 F8 121.9(13) . .
F8A C6 F8 12(2) . .
F7 C6 F9 100(2) . .
F9A C6 F9 17.9(19) . .
F8A C6 F9 93.8(14) . .
F8 C6 F9 104.3(14) . .
F7 C6 F7A 23(3) . .
F9A C6 F7A 113(2) . .
F8A C6 F7A 104.5(19) . .
F8 C6 F7A 94.7(18) . .
F9 C6 F7A 121(2) . .
F7 C6 C7 112.6(19) . .
F9A C6 C7 106.2(12) . .
F8A C6 C7 114.6(13) . .
F8 C6 C7 113.1(13) . .
F9 C6 C7 114.6(11) . .
F7A C6 C7 107.3(19) . .
O3 C7 C8 128.3(3) . .
O3 C7 C6 112.4(3) . .
C8 C7 C6 119.3(3) . .
C7 C8 C9 122.9(3) . .
C7 C8 H8A 118.6 . .
C9 C8 H8A 118.6 . .
O4 C9 C8 127.8(3) . .
O4 C9 C10 113.2(3) . .
C8 C9 C10 119.0(3) . .
F11 C10 F12A 119.2(17) . .
F11 C10 F12 109.5(15) . .
F12A C10 F12 93.5(12) . .
F11 C10 F11A 94.6(16) . .
F12A C10 F11A 111.7(13) . .
F12 C10 F11A 19.1(19) . .
F11 C10 F10A 15(3) . .
F12A C10 F10A 104.8(18) . .
F12 C10 F10A 116.1(15) . .
F11A C10 F10A 104.3(15) . .
F11 C10 F10 109.0(17) . .
F12A C10 F10 10.9(17) . .
F12 C10 F10 101.2(12) . .
F11A C10 F10 118.4(13) . .
F10A C10 F10 94.4(17) . .
F11 C10 C9 108.8(14) . .
F12A C10 C9 110.0(10) . .
F12 C10 C9 115.4(12) . .
F11A C10 C9 111.6(13) . .
F10A C10 C9 114.2(14) . .
F10 C10 C9 112.6(8) . .
F11A F12 C10 73(6) . .
F12 F11A C10 88(7) . .
C9 O4 Cu2 124.3(2) . .
N1 O01 Cu1 131.26(19) . .
O01 N1 C02 116.9(3) . .
O01 N1 C01 119.3(3) . .
C02 N1 C01 123.7(3) . .
N1 C01 C012 107.7(3) . .
N1 C01 C011 108.6(3) . .
C012 C01 C011 109.6(3) . .
N1 C01 C013 108.3(3) . .
C012 C01 C013 110.6(4) . .
C011 C01 C013 111.9(3) . .
C01 C011 H01A 109.5 . .
C01 C011 H01B 109.5 . .
H01A C011 H01B 109.5 . .
C01 C011 H01C 109.5 . .
H01A C011 H01C 109.5 . .
H01B C011 H01C 109.5 . .
C01 C012 H01D 109.5 . .
C01 C012 H01E 109.5 . .
H01D C012 H01E 109.5 . .
C01 C012 H01F 109.5 . .
H01D C012 H01F 109.5 . .
H01E C012 H01F 109.5 . .
C01 C013 H01G 109.5 . .
C01 C013 H01H 109.5 . .
H01G C013 H01H 109.5 . .
C01 C013 H01I 109.5 . .
H01G C013 H01I 109.5 . .
H01H C013 H01I 109.5 . .
C04 C02 N1 124.1(3) . .
C04 C02 C03 104.4(3) . .
N1 C02 C03 131.5(3) . .
N2 C03 C02 111.5(3) . .
N2 C03 H03A 124.2 . .
C02 C03 H03A 124.2 . .
C03 N2 N3 105.0(3) . .
C03 N2 Cu2 119.7(2) . .
N3 N2 Cu2 134.5(2) . .
C04 N3 N2 111.7(3) . .
C04 N3 C031 128.8(3) . .
N2 N3 C031 119.6(3) . .
N3 C031 H03B 109.5 . .
N3 C031 H03C 109.5 . .
H03B C031 H03C 109.5 . .
N3 C031 H03D 109.5 . .
H03B C031 H03D 109.5 . .
H03C C031 H03D 109.5 . .
N3 C04 C02 107.5(3) . .
N3 C04 H04A 126.3 . .
C02 C04 H04A 126.3 . .
C6S C1S C7S 96.2 2_565 2_565
C6S C1S C2S 66.9 2_565 .
C7S C1S C2S 30.4 2_565 .
C6S C1S H1SA 100.2 2_565 .
C7S C1S H1SA 113.6 2_565 .
C2S C1S H1SA 109.5 . .
C6S C1S H1SB 50.0 2_565 .
C7S C1S H1SB 129.3 2_565 .
C2S C1S H1SB 109.5 . .
H1SA C1S H1SB 109.5 . .
C6S C1S H1SC 149.0 2_565 .
C7S C1S H1SC 80.1 2_565 .
C2S C1S H1SC 109.5 . .
H1SA C1S H1SC 109.5 . .
H1SB C1S H1SC 109.5 . .
C7S C2S C6S 82.4 2_565 2_565
C7S C2S C3S 95.2 2_565 .
C6S C2S C3S 105.8 2_565 .
C7S C2S C1S 47.5 2_565 .
C6S C2S C1S 35.9 2_565 .
C3S C2S C1S 111.9 . .
C7S C2S C5S 129.9 2_565 2_565
C6S C2S C5S 53.7 2_565 2_565
C3S C2S C5S 77.8 . 2_565
C1S C2S C5S 88.9 . 2_565
C7S C2S H2SA 74.2 2_565 .
C6S C2S H2SA 139.1 2_565 .
C3S C2S H2SA 109.2 . .
C1S C2S H2SA 109.2 . .
C5S C2S H2SA 155.1 2_565 .
C7S C2S H2SB 152.5 2_565 .
C6S C2S H2SB 78.9 2_565 .
C3S C2S H2SB 109.2 . .
C1S C2S H2SB 109.2 . .
C5S C2S H2SB 48.3 2_565 .
H2SA C2S H2SB 107.9 . .
C2S C3S C4S 107.3 . .
C2S C3S C7S 26.4 . 2_565
C4S C3S C7S 132.4 . 2_565
C2S C3S C4S 100.7 . 2_565
C4S C3S C4S 32.5 . 2_565
C7S C3S C4S 117.1 2_565 2_565
C2S C3S H3SA 110.3 . .
C4S C3S H3SA 110.3 . .
C7S C3S H3SA 90.7 2_565 .
C4S C3S H3SA 83.8 2_565 .
C2S C3S H3SB 110.3 . .
C4S C3S H3SB 110.3 . .
C7S C3S H3SB 101.9 2_565 .
C4S C3S H3SB 139.1 2_565 .
H3SA C3S H3SB 108.5 . .
C4S C4S C5S 98.1 2_565 .
C4S C4S C3S 88.6 2_565 .
C5S C4S C3S 110.3 . .
C4S C4S C5S 49.3 2_565 2_565
C5S C4S C5S 147.4 . 2_565
C3S C4S C5S 73.8 . 2_565
C4S C4S C3S 58.9 2_565 2_565
C5S C4S C3S 77.2 . 2_565
C3S C4S C3S 147.5 . 2_565
C5S C4S C3S 83.6 2_565 2_565
C4S C4S H4SA 137.9 2_565 .
C5S C4S H4SA 109.6 . .
C3S C4S H4SA 109.6 . .
C5S C4S H4SA 98.5 2_565 .
C3S C4S H4SA 96.4 2_565 .
C4S C4S H4SB 30.6 2_565 .
C5S C4S H4SB 109.6 . .
C3S C4S H4SB 109.6 . .
C5S C4S H4SB 43.5 2_565 .
C3S C4S H4SB 41.4 2_565 .
H4SA C4S H4SB 108.1 . .
C4S C5S C6S 123.6 . .
C4S C5S C2S 104.2 . 2_565
C6S C5S C2S 47.7 . 2_565
C4S C5S C4S 32.6 . 2_565
C6S C5S C4S 123.9 . 2_565
C2S C5S C4S 84.1 2_565 2_565
C4S C5S H5SA 118.2 . .
C6S C5S H5SA 118.2 . .
C2S C5S H5SA 116.9 2_565 .
C4S C5S H5SA 107.5 2_565 .
C4S C5S H5SB 104.2 . .
C6S C5S H5SB 108.5 . .
C2S C5S H5SB 73.1 2_565 .
C4S C5S H5SB 73.9 2_565 .
H5SA C5S H5SB 53.5 . .
C1S C6S C2S 77.1 2_565 2_565
C1S C6S C7S 47.6 2_565 .
C2S C6S C7S 30.4 2_565 .
C1S C6S C5S 152.5 2_565 .
C2S C6S C5S 78.7 2_565 .
C7S C6S C5S 106.2 . .
C1S C6S H6SA 89.8 2_565 .
C2S C6S H6SA 109.5 2_565 .
C7S C6S H6SA 110.5 . .
C5S C6S H6SA 110.5 . .
C1S C6S H6SB 78.2 2_565 .
C2S C6S H6SB 134.0 2_565 .
C7S C6S H6SB 110.5 . .
C5S C6S H6SB 110.5 . .
H6SA C6S H6SB 108.7 . .
C2S C7S C1S 102.1 2_565 2_565
C2S C7S C6S 67.2 2_565 .
C1S C7S C6S 36.2 2_565 .
C2S C7S C3S 58.4 2_565 2_565
C1S C7S C3S 117.6 2_565 2_565
C6S C7S C3S 90.3 . 2_565
C2S C7S H7SA 155.5 2_565 .
C1S C7S H7SA 73.8 2_565 .
C6S C7S H7SA 109.5 . .
C3S C7S H7SA 145.3 2_565 .
C2S C7S H7SB 53.7 2_565 .
C1S C7S H7SB 128.6 2_565 .
C6S C7S H7SB 109.5 . .
C3S C7S H7SB 89.1 2_565 .
H7SA C7S H7SB 109.5 . .
C2S C7S H7SC 94.0 2_565 .
C1S C7S H7SC 117.6 2_565 .
C6S C7S H7SC 109.5 . .
C3S C7S H7SC 35.8 2_565 .
H7SA C7S H7SC 109.5 . .
H7SB C7S H7SC 109.5 . .

loop_
_geom_bond_atom_site_label_1
_geom_bond_atom_site_label_2
_geom_bond_distance
_geom_bond_site_symmetry_2
Cu1 O2 1.940(2) 2
Cu1 O2 1.940(2) .
Cu1 O1 1.943(2) 2
Cu1 O1 1.943(2) .
Cu1 O01 2.369(2) 2
Cu1 O01 2.369(2) .
O1 C2 1.260(4) .
C1 F1 1.048(13) .
C1 F3A 1.225(14) .
C1 F2 1.291(6) .
C1 F3 1.411(16) .
C1 C2 1.515(6) .
C1 F1A 1.584(13) .
F1 F1A 0.678(16) .
F1 F3A 1.46(2) .
F3 F3A 0.815(15) .
C2 C3 1.379(5) .
C3 C4 1.372(5) .
C3 H3A 0.9500 .
C4 O2 1.252(4) .
C4 C5 1.542(5) .
C5 F4A 1.138(18) .
C5 F6 1.190(12) .
C5 F5A 1.233(8) .
C5 F6A 1.399(13) .
C5 F4 1.423(15) .
C5 F5 1.398(10) .
F5 F5A 0.969(11) .
F6 F6A 0.73(2) .
F6 F5A 1.402(18) .
Cu2 O3 1.960(2) 2_546
Cu2 O3 1.960(2) .
Cu2 O4 1.982(2) 2_546
Cu2 O4 1.982(2) .
Cu2 N2 2.331(3) .
Cu2 N2 2.331(3) 2_546
O3 C7 1.261(4) .
C6 F7 1.32(4) .
C6 F9A 1.24(3) .
C6 F8A 1.30(2) .
C6 F8 1.31(2) .
C6 F9 1.39(3) .
C6 F7A 1.33(4) .
C6 C7 1.535(5) .
C7 C8 1.375(4) .
C8 C9 1.386(4) .
C8 H8A 0.9500 .
C9 O4 1.251(4) .
C9 C10 1.532(5) .
C10 F11 1.28(2) .
C10 F12A 1.255(18) .
C10 F12 1.34(3) .
C10 F11A 1.29(3) .
C10 F10A 1.31(2) .
C10 F10 1.343(18) .
F12 F11A 0.44(4) .
O01 N1 1.304(3) .
N1 C02 1.389(4) .
N1 C01 1.509(4) .
C01 C012 1.522(5) .
C01 C011 1.521(5) .
C01 C013 1.527(5) .
C011 H01A 0.9800 .
C011 H01B 0.9800 .
C011 H01C 0.9800 .
C012 H01D 0.9800 .
C012 H01E 0.9800 .
C012 H01F 0.9800 .
C013 H01G 0.9800 .
C013 H01H 0.9800 .
C013 H01I 0.9800 .
C02 C04 1.373(4) .
C02 C03 1.397(4) .
C03 N2 1.326(4) .
C03 H03A 0.9500 .
N2 N3 1.351(3) .
N3 C04 1.339(4) .
N3 C031 1.456(4) .
C031 H03B 0.9800 .
C031 H03C 0.9800 .
C031 H03D 0.9800 .
C04 H04A 0.9500 .
C1S C6S 0.8667 2_565
C1S C7S 1.0850 2_565
C1S C2S 1.4391 .
C1S H1SA 0.9600 .
C1S H1SB 0.9601 .
C1S H1SC 0.9600 .
C2S C7S 0.7457 2_565
C2S C6S 1.3583 2_565
C2S C3S 1.4286 .
C2S C5S 1.8020 2_565
C2S H2SA 0.9600 .
C2S H2SB 0.9600 .
C3S C4S 1.5799 .
C3S C7S 1.6702 2_565
C3S C4S 1.8436 2_565
C3S H3SA 0.9600 .
C3S H3SB 0.9601 .
C4S C4S 0.9896 2_565
C4S C5S 1.3917 .
C4S C5S 1.8176 2_565
C4S C3S 1.8436 2_565
C4S H4SA 0.9601 .
C4S H4SB 0.9600 .
C5S C6S 1.4801 .
C5S C2S 1.8020 2_565
C5S C4S 1.8176 2_565
C5S H5SA 0.9599 .
C5S H5SB 0.9764 .
C6S C1S 0.8667 2_565
C6S C2S 1.3583 2_565
C6S C7S 1.4604 .
C6S H6SA 0.9600 .
C6S H6SB 0.9600 .
C7S C2S 0.7456 2_565
C7S C1S 1.0850 2_565
C7S C3S 1.6702 2_565
C7S H7SA 0.9600 .
C7S H7SB 0.9600 .
C7S H7SC 0.9599 .
